data_7209354
loop_
_publ_author_name
'Bawohl, M.'
'Nilges, T.'

_publ_section_title
;
 Structures and thermal properties of silver(I) (poly)chalcogenide halide
 solid solutions Ag10 Te(4-(q,p)) Q(q,p) Br3 with Q = S, Se
;
_journal_name_full
;
Zeitschrift fuer Naturforschung, Teil B. Anorganische Chemie, Organische
 Chemie (42,1987-)
;
_journal_page_first 629
_journal_page_last 636
_journal_volume 63
_journal_year 2008
_chemical_formula_sum 'Ag10 Br3 Te4'
_chemical_name_systematic 'Ag10 Te4 Br3'
_space_group_IT_number 191
_symmetry_space_group_name_Hall '-P 6 2'
_symmetry_space_group_name_H-M 'P 6/m m m'
_cell_angle_alpha 90
_cell_angle_beta 90
_cell_angle_gamma 120
_cell_formula_units_Z 1
_cell_length_a 7.936
_cell_length_b 7.936
_cell_length_c 7.684
_cell_volume 419.104
_citation_journal_id_ASTM ZNBSEN
_cod_data_source_file silver1-2_630.cif
_cod_data_source_block Ag10Br3Te4
_cod_original_cell_volume 419.1035
_cod_database_code 7209354

loop_
_symmetry_equiv_pos_as_xyz
x,y,z
x-y,x,z
-y,x-y,z
-x,-y,z
-x+y,-x,z
y,-x+y,z
-y,-x,-z
x-y,-y,-z
x,x-y,-z
y,x,-z
-x+y,y,-z
-x,-x+y,-z
-x,-y,-z
-x+y,-x,-z
y,-x+y,-z
x,y,-z
x-y,x,-z
-y,x-y,-z
y,x,z
-x+y,y,z
-x,-x+y,z
-y,-x,z
x-y,-y,z
x,x-y,z

loop_
_atom_site_label
_atom_site_type_symbol
_atom_site_fract_x
_atom_site_fract_y
_atom_site_fract_z
_atom_site_occupancy
_atom_site_U_iso_or_equiv
Ag1 Ag+1 0.124 0.211 0 0.081 0.0
Te3 Te-1 0.666667 0.333333 0.5 1 0.0
Te2 Te-1 0 0 0.3085 0.5 0.0
Ag4 Ag+1 0.666667 0.333333 0.1916 0.28 0.0
Te1 Te-1 0 0 0.1801 0.5 0.0
Ag3 Ag+1 1 0.3035 0.4 0.33 0.0
Ag2 Ag+1 0.3922 0.2033 0.2544 0.165 0.0
Br1 Br-1 0.5 0 0 1 0.0
